data_4078809
loop_
_publ_author_name
'Tolpygin, Aleksei O.'
'Shavyrin, Andrei S.'
'Cherkasov, Anton V.'
'Fukin, Georgy K.'
'Trifonov, Alexander A.'

_publ_section_title
;
 Chloro and Alkyl Rare-Earth Complexes Supported byansa-Bis(amidinate)
 Ligands with a Rigido-Phenylene Linker. Ligand Steric Bulk: A Means of
 Stabilization or Destabilization?
;
_journal_issue 15
_journal_name_full Organometallics
_journal_page_first 5405
_journal_paper_doi 10.1021/om3004306
_journal_volume 31
_journal_year 2012
_chemical_formula_sum 'C42 H60 Cl Lu N4 O2.5'
_chemical_formula_weight 871.36
_chemical_name_systematic
; 
 ? 
;
_space_group_IT_number 15
_symmetry_cell_setting monoclinic
_symmetry_space_group_name_Hall '-C 2yc'
_symmetry_space_group_name_H-M 'C 1 2/c 1'
_atom_sites_solution_hydrogens geom
_atom_sites_solution_primary direct
_atom_sites_solution_secondary difmap
_audit_creation_method SHELXL-97
_cell_angle_alpha 90.00
_cell_angle_beta 122.595(7)
_cell_angle_gamma 90.00
_cell_formula_units_Z 8
_cell_length_a 33.2595(18)
_cell_length_b 13.9049(4)
_cell_length_c 20.5482(10)
_cell_measurement_reflns_used 21968
_cell_measurement_temperature 100(2)
_cell_measurement_theta_max 30
_cell_measurement_theta_min 2
_cell_volume 8006.2(9)
_computing_cell_refinement 'CrysAlisPro, Agilent Technologies'
_computing_data_collection 'CrysAlisPro, Agilent Technologies'
_computing_data_reduction 'CrysAlisPro, Agilent Technologies'
_computing_molecular_graphics 'SHELXTL  (Sheldrick, 2000)'
_computing_publication_material 'SHELXTL (Sheldrick, 2000)'
_computing_structure_refinement 'SHELXL-97 (Sheldrick, 2008)'
_computing_structure_solution 'SHELXS-97 (Sheldrick, 2008)'
_diffrn_ambient_temperature 100(2)
_diffrn_measured_fraction_theta_full 0.998
_diffrn_measured_fraction_theta_max 0.998
_diffrn_measurement_device_type 'Xcalibur, Eos'
_diffrn_measurement_method 'omega scans'
_diffrn_radiation_monochromator graphite
_diffrn_radiation_source 'Enhance (Mo) X-ray Source'
_diffrn_radiation_type MoK\a
_diffrn_radiation_wavelength 0.71073
_diffrn_reflns_av_R_equivalents 0.0511
_diffrn_reflns_av_sigmaI/netI 0.0235
_diffrn_reflns_limit_h_max 40
_diffrn_reflns_limit_h_min -40
_diffrn_reflns_limit_k_max 17
_diffrn_reflns_limit_k_min -17
_diffrn_reflns_limit_l_max 25
_diffrn_reflns_limit_l_min -25
_diffrn_reflns_number 56379
_diffrn_reflns_theta_full 26.00
_diffrn_reflns_theta_max 26.00
_diffrn_reflns_theta_min 3.16
_exptl_absorpt_coefficient_mu 2.574
_exptl_absorpt_correction_T_max 0.8206
_exptl_absorpt_correction_T_min 0.6988
_exptl_absorpt_correction_type multi-scan
_exptl_absorpt_process_details 'SCALE3 ABSPACK,CrysAlisPro, Agilent Technologies (2012)'
_exptl_crystal_colour yellow
_exptl_crystal_density_diffrn 1.446
_exptl_crystal_density_method 'not measured'
_exptl_crystal_description prism
_exptl_crystal_F_000 3584
_exptl_crystal_size_max 0.15
_exptl_crystal_size_mid 0.11
_exptl_crystal_size_min 0.08
_refine_diff_density_max 1.318
_refine_diff_density_min -1.260
_refine_diff_density_rms 0.132
_refine_ls_extinction_method none
_refine_ls_goodness_of_fit_ref 1.111
_refine_ls_hydrogen_treatment constr
_refine_ls_matrix_type full
_refine_ls_number_parameters 466
_refine_ls_number_reflns 7859
_refine_ls_number_restraints 6
_refine_ls_restrained_S_all 1.124
_refine_ls_R_factor_all 0.0486
_refine_ls_R_factor_gt 0.0354
_refine_ls_shift/su_max 0.001
_refine_ls_shift/su_mean 0.000
_refine_ls_structure_factor_coef Fsqd
_refine_ls_weighting_details 'calc w=1/[\s^2^(Fo^2^)+(0.0315P)^2^+76.8240P] where P=(Fo^2^+2Fc^2^)/3'
_refine_ls_weighting_scheme calc
_refine_ls_wR_factor_gt 0.0782
_refine_ls_wR_factor_ref 0.0843
_reflns_number_gt 6658
_reflns_number_total 7859
_reflns_threshold_expression >2sigma(I)
_cod_data_source_file om3004306_si_001.cif
_cod_data_source_block bisamlu
_cod_depositor_comments
;
The following automatic conversions were performed:

'_symmetry_cell_setting' value 'Monoclinic' changed to 'monoclinic'
according to /home/saulius/struct/CIF-dictionaries/cif_core.dic
dictionary named 'cif_core.dic' version 2.4.2 from 2011-04-26.

Automatic conversion script
Id: cif_fix_values 1891 2012-01-12 08:04:46Z andrius 
;
_cod_original_cell_volume 8006.2(6)
_cod_original_sg_symbol_H-M C2/c
_cod_original_formula_sum 'C42 H60 Cl Lu N4 O2.50'
_cod_database_code 4078809

loop_
_symmetry_equiv_pos_as_xyz
'x, y, z'
'-x, y, -z+1/2'
'x+1/2, y+1/2, z'
'-x+1/2, y+1/2, -z+1/2'
'-x, -y, -z'
'x, -y, z-1/2'
'-x+1/2, -y+1/2, -z'
'x+1/2, -y+1/2, z-1/2'

loop_
_atom_site_label
_atom_site_type_symbol
_atom_site_fract_x
_atom_site_fract_y
_atom_site_fract_z
_atom_site_U_iso_or_equiv
_atom_site_adp_type
_atom_site_occupancy
_atom_site_symmetry_multiplicity
_atom_site_calc_flag
_atom_site_refinement_flags
Lu1 Lu 0.124127(4) 0.594318(9) 0.526729(6) 0.01175(3) Uani 1 1 d .
Cl1 Cl 0.10794(2) 0.53853(5) 0.63002(4) 0.01850(16) Uani 1 1 d .
O1 O 0.04478(6) 0.61734(16) 0.43888(10) 0.0164(5) Uani 1 1 d .
N1 N 0.11896(7) 0.42953(18) 0.48875(12) 0.0140(5) Uani 1 1 d .
C1 C 0.10526(9) 0.3404(2) 0.50349(15) 0.0153(6) Uani 1 1 d .
N2 N 0.13703(7) 0.54146(17) 0.43253(12) 0.0109(5) Uani 1 1 d .
O2 O 0.20641(6) 0.58212(16) 0.61387(11) 0.0176(5) Uani 1 1 d .
C2 C 0.13748(9) 0.2871(2) 0.57034(15) 0.0184(7) Uani 1 1 d .
N3 N 0.13885(7) 0.71814(18) 0.46901(12) 0.0131(5) Uani 1 1 d .
C3 C 0.12308(10) 0.1996(2) 0.58328(17) 0.0245(7) Uani 1 1 d .
H3A H 0.1450 0.1625 0.6271 0.029 Uiso 1 1 calc R
N4 N 0.13057(7) 0.75914(18) 0.56462(12) 0.0131(5) Uani 1 1 d .
C4 C 0.07734(11) 0.1653(3) 0.53347(18) 0.0284(7) Uani 1 1 d .
H4A H 0.0681 0.1045 0.5424 0.034 Uiso 1 1 calc R
C5 C 0.04521(10) 0.2201(2) 0.47067(17) 0.0253(7) Uani 1 1 d .
H5A H 0.0136 0.1971 0.4373 0.030 Uiso 1 1 calc R
C6 C 0.05812(10) 0.3083(2) 0.45512(16) 0.0202(7) Uani 1 1 d .
C7 C 0.18697(11) 0.3245(3) 0.62524(18) 0.0267(8) Uani 1 1 d .
H7A H 0.2040 0.2806 0.6693 0.040 Uiso 1 1 calc R
H7B H 0.1852 0.3884 0.6436 0.040 Uiso 1 1 calc R
H7C H 0.2041 0.3288 0.5987 0.040 Uiso 1 1 calc R
C8 C 0.02190(10) 0.3678(3) 0.38755(18) 0.0260(8) Uani 1 1 d .
H8A H 0.0240 0.4348 0.4038 0.039 Uiso 1 1 calc R
H8B H -0.0102 0.3429 0.3685 0.039 Uiso 1 1 calc R
H8C H 0.0283 0.3644 0.3463 0.039 Uiso 1 1 calc R
C9 C 0.13290(9) 0.4453(2) 0.43960(15) 0.0152(7) Uani 1 1 d .
C10 C 0.14478(10) 0.3687(2) 0.39780(16) 0.0179(7) Uani 1 1 d .
C11 C 0.19573(10) 0.3910(2) 0.41650(17) 0.0224(7) Uani 1 1 d .
H11A H 0.2194 0.3708 0.4695 0.034 Uiso 1 1 calc R
H11B H 0.1988 0.4603 0.4114 0.034 Uiso 1 1 calc R
H11C H 0.2011 0.3561 0.3804 0.034 Uiso 1 1 calc R
C12 C 0.10507(10) 0.3722(3) 0.31041(16) 0.0222(7) Uani 1 1 d .
H12A H 0.0776 0.3343 0.3010 0.033 Uiso 1 1 calc R
H12B H 0.1174 0.3455 0.2803 0.033 Uiso 1 1 calc R
H12C H 0.0952 0.4391 0.2948 0.033 Uiso 1 1 calc R
C13 C 0.14717(11) 0.2637(2) 0.42352(18) 0.0275(8) Uani 1 1 d .
H13A H 0.1158 0.2440 0.4124 0.041 Uiso 1 1 calc R
H13B H 0.1707 0.2583 0.4791 0.041 Uiso 1 1 calc R
H13C H 0.1565 0.2220 0.3954 0.041 Uiso 1 1 calc R
C14 C 0.14425(8) 0.6044(2) 0.38747(14) 0.0127(6) Uani 1 1 d .
C15 C 0.14822(9) 0.5855(2) 0.32393(15) 0.0170(7) Uani 1 1 d .
H15A H 0.1486 0.5205 0.3101 0.020 Uiso 1 1 calc R
C16 C 0.15161(9) 0.6576(2) 0.28053(15) 0.0187(7) Uani 1 1 d .
H16A H 0.1555 0.6416 0.2393 0.022 Uiso 1 1 calc R
C17 C 0.14938(10) 0.7529(2) 0.29755(16) 0.0215(7) Uani 1 1 d .
H17A H 0.1501 0.8026 0.2665 0.026 Uiso 1 1 calc R
C18 C 0.14607(10) 0.7753(2) 0.36050(16) 0.0194(7) Uani 1 1 d .
H18A H 0.1444 0.8409 0.3717 0.023 Uiso 1 1 calc R
C19 C 0.14522(9) 0.7041(2) 0.40773(14) 0.0140(6) Uani 1 1 d .
C20 C 0.14618(9) 0.7886(2) 0.51974(14) 0.0126(6) Uani 1 1 d .
C21 C 0.17338(10) 0.8838(2) 0.53115(16) 0.0182(7) Uani 1 1 d .
C22 C 0.19156(11) 0.9316(3) 0.60954(18) 0.0320(8) Uani 1 1 d .
H22A H 0.1643 0.9532 0.6119 0.048 Uiso 1 1 calc R
H22B H 0.2116 0.9869 0.6158 0.048 Uiso 1 1 calc R
H22C H 0.2104 0.8851 0.6510 0.048 Uiso 1 1 calc R
C23 C 0.14157(11) 0.9583(2) 0.46883(18) 0.0262(8) Uani 1 1 d .
H23A H 0.1226 0.9931 0.4846 0.039 Uiso 1 1 calc R
H23B H 0.1202 0.9253 0.4197 0.039 Uiso 1 1 calc R
H23C H 0.1617 1.0039 0.4625 0.039 Uiso 1 1 calc R
C24 C 0.21878(9) 0.8601(2) 0.53111(17) 0.0205(7) Uani 1 1 d .
H24A H 0.2404 0.8209 0.5765 0.031 Uiso 1 1 calc R
H24B H 0.2348 0.9200 0.5328 0.031 Uiso 1 1 calc R
H24C H 0.2099 0.8245 0.4841 0.031 Uiso 1 1 calc R
C25 C 0.11532(9) 0.8185(2) 0.60326(15) 0.0148(6) Uani 1 1 d .
C26 C 0.07448(9) 0.8763(2) 0.56100(16) 0.0180(7) Uani 1 1 d .
C27 C 0.05928(10) 0.9314(2) 0.60049(18) 0.0214(7) Uani 1 1 d .
H27A H 0.0321 0.9715 0.5719 0.026 Uiso 1 1 calc R
C28 C 0.08273(10) 0.9290(2) 0.68017(18) 0.0254(7) Uani 1 1 d .
H28A H 0.0723 0.9682 0.7062 0.031 Uiso 1 1 calc R
C29 C 0.12163(10) 0.8688(2) 0.72130(16) 0.0223(7) Uani 1 1 d .
H29A H 0.1373 0.8653 0.7759 0.027 Uiso 1 1 calc R
C30 C 0.13826(9) 0.8129(2) 0.68405(15) 0.0177(7) Uani 1 1 d .
C31 C 0.04564(10) 0.8789(2) 0.47363(17) 0.0231(8) Uani 1 1 d .
H31A H 0.0548 0.8246 0.4539 0.035 Uiso 1 1 calc R
H31B H 0.0519 0.9393 0.4560 0.035 Uiso 1 1 calc R
H31C H 0.0116 0.8745 0.4544 0.035 Uiso 1 1 calc R
C32 C 0.18101(10) 0.7493(2) 0.73059(16) 0.0206(7) Uani 1 1 d .
H32A H 0.1964 0.7648 0.7855 0.031 Uiso 1 1 calc R
H32B H 0.2036 0.7598 0.7146 0.031 Uiso 1 1 calc R
H32C H 0.1709 0.6819 0.7220 0.031 Uiso 1 1 calc R
C33 C 0.00771(9) 0.6338(3) 0.45607(16) 0.0197(7) Uani 1 1 d .
H33A H 0.0185 0.6823 0.4975 0.024 Uiso 1 1 calc R
H33B H 0.0003 0.5733 0.4729 0.024 Uiso 1 1 calc R
C34 C -0.03587(9) 0.6699(2) 0.38113(16) 0.0202(7) Uani 1 1 d .
H34A H -0.0363 0.7410 0.3784 0.024 Uiso 1 1 calc R
H34B H -0.0658 0.6474 0.3756 0.024 Uiso 1 1 calc R
C35 C -0.02909(10) 0.6250(3) 0.31970(17) 0.0238(8) Uani 1 1 d .
H35A H -0.0399 0.5573 0.3096 0.029 Uiso 1 1 calc R
H35B H -0.0466 0.6616 0.2707 0.029 Uiso 1 1 calc R
C36 C 0.02415(10) 0.6320(3) 0.35613(15) 0.0216(7) Uani 1 1 d .
H36A H 0.0353 0.5819 0.3353 0.026 Uiso 1 1 calc R
H36B H 0.0330 0.6960 0.3464 0.026 Uiso 1 1 calc R
C37 C 0.23614(10) 0.5637(3) 0.69645(16) 0.0217(8) Uani 1 1 d .
H37A H 0.2181 0.5275 0.7141 0.026 Uiso 1 1 calc R
H37B H 0.2474 0.6248 0.7256 0.026 Uiso 1 1 calc R
C38 C 0.27825(9) 0.5043(2) 0.70836(16) 0.0200(7) Uani 1 1 d .
H38A H 0.2748 0.4360 0.7182 0.024 Uiso 1 1 calc R
H38B H 0.3087 0.5293 0.7524 0.024 Uiso 1 1 calc R
C39 C 0.27642(10) 0.5152(2) 0.63202(16) 0.0215(7) Uani 1 1 d .
H39A H 0.3080 0.5335 0.6419 0.026 Uiso 1 1 calc R
H39B H 0.2658 0.4547 0.6018 0.026 Uiso 1 1 calc R
C40 C 0.24026(9) 0.5948(3) 0.59033(17) 0.0229(8) Uani 1 1 d .
H40A H 0.2557 0.6587 0.6061 0.027 Uiso 1 1 calc R
H40B H 0.2242 0.5882 0.5337 0.027 Uiso 1 1 calc R
O1S O 0.0000 0.8648(5) 0.7500 0.087(2) Uani 1 2 d S
C1S C 0.03530(16) 0.9349(3) 0.8133(2) 0.0485(12) Uani 1 1 d .
H1SA H 0.0309 0.9342 0.8573 0.058 Uiso 1 1 calc R
H1SB H 0.0685 0.9157 0.8324 0.058 Uiso 1 1 calc R
C2S C 0.0263(2) 1.0251(4) 0.7813(3) 0.0837(17) Uani 1 1 d U
H2SA H 0.0459 1.0377 0.7591 0.100 Uiso 1 1 calc R
H2SB H 0.0335 1.0749 0.8206 0.100 Uiso 1 1 calc R

loop_
_atom_site_aniso_label
_atom_site_aniso_U_11
_atom_site_aniso_U_22
_atom_site_aniso_U_33
_atom_site_aniso_U_23
_atom_site_aniso_U_13
_atom_site_aniso_U_12
Lu1 0.01394(4) 0.01322(6) 0.01152(4) -0.00041(4) 0.00913(3) -0.00107(5)
Cl1 0.0251(2) 0.0203(4) 0.0171(2) 0.0005(2) 0.0160(2) -0.0027(3)
O1 0.0127(7) 0.0258(12) 0.0124(7) -0.0013(7) 0.0080(6) -0.0020(8)
N1 0.0147(8) 0.0157(12) 0.0167(9) -0.0018(8) 0.0119(7) -0.0034(9)
C1 0.0211(10) 0.0143(14) 0.0212(10) -0.0025(10) 0.0184(8) -0.0002(10)
N2 0.0099(8) 0.0144(12) 0.0108(8) -0.0016(8) 0.0072(6) -0.0018(8)
O2 0.0144(7) 0.0248(12) 0.0154(7) 0.0039(8) 0.0093(6) -0.0018(8)
C2 0.0268(10) 0.0165(15) 0.0232(11) -0.0023(10) 0.0209(8) -0.0006(11)
N3 0.0161(8) 0.0150(12) 0.0140(8) -0.0002(8) 0.0120(7) -0.0018(9)
C3 0.0389(12) 0.0191(16) 0.0319(12) 0.0057(11) 0.0300(9) 0.0050(12)
N4 0.0121(8) 0.0180(13) 0.0130(8) 0.0003(8) 0.0093(7) -0.0027(9)
C4 0.0436(12) 0.0182(16) 0.0454(13) -0.0026(12) 0.0386(10) -0.0016(13)
C5 0.0323(11) 0.0217(16) 0.0357(12) -0.0116(12) 0.0275(9) -0.0098(12)
C6 0.0268(11) 0.0177(15) 0.0232(11) -0.0063(11) 0.0181(9) -0.0020(11)
C7 0.0275(13) 0.0267(18) 0.0259(13) 0.0018(13) 0.0144(10) 0.0002(13)
C8 0.0214(12) 0.0270(18) 0.0287(13) -0.0036(13) 0.0129(10) -0.0035(13)
C9 0.0140(10) 0.0175(14) 0.0139(10) 0.0001(10) 0.0074(8) -0.0037(11)
C10 0.0263(11) 0.0144(14) 0.0208(11) -0.0023(10) 0.0178(9) -0.0009(11)
C11 0.0251(11) 0.0254(17) 0.0245(11) -0.0020(11) 0.0185(9) 0.0050(12)
C12 0.0255(11) 0.0262(17) 0.0197(11) -0.0064(11) 0.0153(9) -0.0065(12)
C13 0.0493(13) 0.0153(16) 0.0338(12) 0.0015(12) 0.0328(10) 0.0064(13)
C14 0.0116(9) 0.0177(15) 0.0133(10) -0.0010(10) 0.0097(7) -0.0014(10)
C15 0.0195(10) 0.0206(15) 0.0140(10) -0.0052(10) 0.0111(8) -0.0047(11)
C16 0.0174(10) 0.0303(17) 0.0134(10) -0.0008(11) 0.0116(8) -0.0050(12)
C17 0.0279(11) 0.0265(17) 0.0170(11) 0.0003(11) 0.0166(9) -0.0066(12)
C18 0.0284(11) 0.0147(15) 0.0206(11) -0.0011(11) 0.0168(9) -0.0053(12)
C19 0.0121(9) 0.0208(15) 0.0101(10) -0.0015(10) 0.0068(8) -0.0024(10)
C20 0.0137(10) 0.0106(13) 0.0133(10) 0.0024(10) 0.0071(8) 0.0027(10)
C21 0.0252(11) 0.0141(15) 0.0218(11) -0.0031(10) 0.0170(9) -0.0063(11)
C22 0.0433(13) 0.0343(19) 0.0334(13) -0.0159(13) 0.0306(10) -0.0243(14)
C23 0.0375(13) 0.0127(15) 0.0382(14) 0.0060(12) 0.0269(11) 0.0004(12)
C24 0.0192(11) 0.0208(16) 0.0228(12) -0.0011(11) 0.0123(9) -0.0066(12)
C25 0.0183(10) 0.0126(14) 0.0205(10) -0.0010(10) 0.0150(8) -0.0035(10)
C26 0.0191(10) 0.0148(14) 0.0278(12) -0.0004(11) 0.0177(9) -0.0042(11)
C27 0.0218(11) 0.0139(15) 0.0372(13) 0.0008(11) 0.0217(9) -0.0007(11)
C28 0.0362(12) 0.0202(17) 0.0374(13) -0.0067(12) 0.0313(10) -0.0039(12)
C29 0.0304(12) 0.0224(16) 0.0226(11) -0.0050(11) 0.0200(9) -0.0078(12)
C30 0.0208(10) 0.0175(15) 0.0213(11) -0.0026(10) 0.0157(8) -0.0074(11)
C31 0.0214(12) 0.0194(16) 0.0284(13) 0.0021(12) 0.0133(10) 0.0011(12)
C32 0.0240(11) 0.0227(16) 0.0164(11) -0.0010(11) 0.0117(9) -0.0050(12)
C33 0.0182(11) 0.0265(16) 0.0187(11) -0.0014(11) 0.0127(9) -0.0020(12)
C34 0.0150(10) 0.0257(17) 0.0218(11) 0.0012(12) 0.0113(9) 0.0015(12)
C35 0.0171(11) 0.0333(18) 0.0197(12) -0.0033(12) 0.0091(9) -0.0007(12)
C36 0.0207(11) 0.0328(18) 0.0144(11) -0.0001(11) 0.0114(9) 0.0022(12)
C37 0.0214(12) 0.0279(17) 0.0152(11) 0.0021(11) 0.0095(9) 0.0053(12)
C38 0.0188(11) 0.0233(16) 0.0197(11) 0.0028(11) 0.0117(9) 0.0013(12)
C39 0.0241(11) 0.0219(16) 0.0239(12) 0.0008(11) 0.0166(9) 0.0000(12)
C40 0.0151(10) 0.0334(18) 0.0213(12) 0.0090(12) 0.0106(9) 0.0017(13)
O1S 0.111(4) 0.075(4) 0.072(3) 0.000 0.047(3) 0.000
C1S 0.056(2) 0.053(3) 0.0361(17) -0.0115(18) 0.0241(15) -0.009(2)
C2S 0.133(3) 0.064(3) 0.062(2) -0.016(2) 0.0574(18) -0.033(2)

loop_
_atom_type_symbol
_atom_type_description
_atom_type_scat_dispersion_real
_atom_type_scat_dispersion_imag
_atom_type_scat_source
C C 0.0033 0.0016 'International Tables Vol C Tables 4.2.6.8 and 6.1.1.4'
H H 0.0000 0.0000 'International Tables Vol C Tables 4.2.6.8 and 6.1.1.4'
N N 0.0061 0.0033 'International Tables Vol C Tables 4.2.6.8 and 6.1.1.4'
O O 0.0106 0.0060 'International Tables Vol C Tables 4.2.6.8 and 6.1.1.4'
Cl Cl 0.1484 0.1585 'International Tables Vol C Tables 4.2.6.8 and 6.1.1.4'
Lu Lu -0.4720 5.8584 'International Tables Vol C Tables 4.2.6.8 and 6.1.1.4'

loop_
_geom_angle_atom_site_label_1
_geom_angle_atom_site_label_2
_geom_angle_atom_site_label_3
_geom_angle
_geom_angle_site_symmetry_1
_geom_angle_site_symmetry_3
O1 Lu1 N3 87.91(7) . .
O1 Lu1 N2 92.26(7) . .
N3 Lu1 N2 67.54(9) . .
O1 Lu1 O2 175.63(8) . .
N3 Lu1 O2 87.85(7) . .
N2 Lu1 O2 87.11(7) . .
O1 Lu1 N4 89.18(7) . .
N3 Lu1 N4 56.04(9) . .
N2 Lu1 N4 123.46(9) . .
O2 Lu1 N4 87.56(7) . .
O1 Lu1 N1 91.55(7) . .
N3 Lu1 N1 123.25(9) . .
N2 Lu1 N1 55.78(9) . .
O2 Lu1 N1 91.67(7) . .
N4 Lu1 N1 178.96(8) . .
O1 Lu1 Cl1 91.61(6) . .
N3 Lu1 Cl1 148.45(6) . .
N2 Lu1 Cl1 143.94(6) . .
O2 Lu1 Cl1 91.44(6) . .
N4 Lu1 Cl1 92.42(6) . .
N1 Lu1 Cl1 88.30(6) . .
O1 Lu1 C20 92.69(7) . .
N3 Lu1 C20 28.32(8) . .
N2 Lu1 C20 95.22(9) . .
O2 Lu1 C20 83.06(7) . .
N4 Lu1 C20 28.33(9) . .
N1 Lu1 C20 150.84(9) . .
Cl1 Lu1 C20 120.38(6) . .
O1 Lu1 C9 94.08(7) . .
N3 Lu1 C9 95.64(9) . .
N2 Lu1 C9 28.11(9) . .
O2 Lu1 C9 87.40(7) . .
N4 Lu1 C9 151.40(9) . .
N1 Lu1 C9 27.79(9) . .
Cl1 Lu1 C9 115.84(7) . .
C20 Lu1 C9 123.07(9) . .
C36 O1 C33 109.13(19) . .
C36 O1 Lu1 123.87(17) . .
C33 O1 Lu1 126.45(15) . .
C9 N1 C1 126.2(3) . .
C9 N1 Lu1 95.50(19) . .
C1 N1 Lu1 138.2(2) . .
C6 C1 N1 119.7(2) . .
C6 C1 C2 119.7(3) . .
N1 C1 C2 120.4(2) . .
C9 N2 C14 139.1(3) . .
C9 N2 Lu1 98.50(19) . .
C14 N2 Lu1 122.32(19) . .
C37 O2 C40 104.3(2) . .
C37 O2 Lu1 133.42(19) . .
C40 O2 Lu1 122.25(15) . .
C3 C2 C1 119.2(2) . .
C3 C2 C7 120.8(3) . .
C1 C2 C7 120.0(3) . .
C20 N3 C19 138.0(3) . .
C20 N3 Lu1 98.35(18) . .
C19 N3 Lu1 122.7(2) . .
C4 C3 C2 121.2(3) . .
C20 N4 C25 126.5(3) . .
C20 N4 Lu1 93.93(18) . .
C25 N4 Lu1 138.17(19) . .
C5 C4 C3 119.4(3) . .
C4 C5 C6 121.5(3) . .
C5 C6 C1 118.9(3) . .
C5 C6 C8 120.2(3) . .
C1 C6 C8 120.9(3) . .
N1 C9 N2 109.8(3) . .
N1 C9 C10 127.1(3) . .
N2 C9 C10 123.1(3) . .
N1 C9 Lu1 56.71(16) . .
N2 C9 Lu1 53.39(15) . .
C10 C9 Lu1 172.27(18) . .
C13 C10 C9 116.3(3) . .
C13 C10 C11 104.9(2) . .
C9 C10 C11 107.2(2) . .
C13 C10 C12 106.3(2) . .
C9 C10 C12 107.9(2) . .
C11 C10 C12 114.5(3) . .
N2 C14 C15 129.7(3) . .
N2 C14 C19 113.5(3) . .
C15 C14 C19 116.7(3) . .
C16 C15 C14 122.9(3) . .
C17 C16 C15 119.8(3) . .
C16 C17 C18 119.5(3) . .
C17 C18 C19 121.8(3) . .
C18 C19 N3 126.5(3) . .
C18 C19 C14 119.1(3) . .
N3 C19 C14 113.8(3) . .
N4 C20 N3 109.4(3) . .
N4 C20 C21 124.6(3) . .
N3 C20 C21 125.7(3) . .
N4 C20 Lu1 57.74(15) . .
N3 C20 Lu1 53.33(15) . .
C21 C20 Lu1 163.15(17) . .
C22 C21 C23 106.7(3) . .
C22 C21 C24 105.1(2) . .
C23 C21 C24 112.1(3) . .
C22 C21 C20 113.4(3) . .
C23 C21 C20 111.4(2) . .
C24 C21 C20 108.0(2) . .
C26 C25 C30 119.4(3) . .
C26 C25 N4 120.4(2) . .
C30 C25 N4 119.9(2) . .
C27 C26 C25 119.2(3) . .
C27 C26 C31 118.8(3) . .
C25 C26 C31 122.0(3) . .
C28 C27 C26 121.8(3) . .
C29 C28 C27 118.9(3) . .
C28 C29 C30 121.2(3) . .
C29 C30 C25 119.5(3) . .
C29 C30 C32 119.8(3) . .
C25 C30 C32 120.7(3) . .
O1 C33 C34 105.8(2) . .
C33 C34 C35 102.5(2) . .
C36 C35 C34 102.7(2) . .
O1 C36 C35 104.9(3) . .
O2 C37 C38 105.7(3) . .
C37 C38 C39 104.7(2) . .
C40 C39 C38 103.3(3) . .
O2 C40 C39 104.1(3) . .
C1S O1S C1S 101.5(5) 2_556 .
C2S C1S O1S 107.7(4) . .
C1S C2S C2S 105.1(4) . 2_556

loop_
_geom_bond_atom_site_label_1
_geom_bond_atom_site_label_2
_geom_bond_distance
_geom_bond_site_symmetry_2
Lu1 O1 2.2788(17) .
Lu1 N3 2.288(3) .
Lu1 N2 2.316(2) .
Lu1 O2 2.3333(17) .
Lu1 N4 2.393(3) .
Lu1 N1 2.397(3) .
Lu1 Cl1 2.5744(8) .
Lu1 C20 2.823(3) .
Lu1 C9 2.854(3) .
O1 C36 1.465(3) .
O1 C33 1.472(4) .
N1 C9 1.337(4) .
N1 C1 1.408(4) .
C1 C6 1.402(4) .
C1 C2 1.414(4) .
N2 C9 1.360(4) .
N2 C14 1.386(4) .
O2 C37 1.454(3) .
O2 C40 1.456(4) .
C2 C3 1.385(5) .
C2 C7 1.500(4) .
N3 C20 1.354(4) .
N3 C19 1.398(4) .
C3 C4 1.383(4) .
N4 C20 1.343(4) .
N4 C25 1.416(4) .
C4 C5 1.379(4) .
C5 C6 1.393(5) .
C6 C8 1.503(4) .
C9 C10 1.547(4) .
C10 C13 1.540(5) .
C10 C11 1.554(4) .
C10 C12 1.554(4) .
C14 C15 1.406(4) .
C14 C19 1.442(4) .
C15 C16 1.386(4) .
C16 C17 1.382(5) .
C17 C18 1.391(5) .
C18 C19 1.398(4) .
C20 C21 1.549(4) .
C21 C22 1.534(4) .
C21 C23 1.540(4) .
C21 C24 1.546(4) .
C25 C26 1.405(4) .
C25 C30 1.407(4) .
C26 C27 1.393(5) .
C26 C31 1.513(4) .
C27 C28 1.384(4) .
C28 C29 1.383(4) .
C29 C30 1.397(5) .
C30 C32 1.501(4) .
C33 C34 1.523(4) .
C34 C35 1.530(5) .
C35 C36 1.509(4) .
C37 C38 1.528(4) .
C38 C39 1.544(4) .
C39 C40 1.515(4) .
O1S C1S 1.541(6) 2_556
O1S C1S 1.541(6) .
C1S C2S 1.372(8) .
C2S C2S 1.514(11) 2_556
